data_2205454
loop_
_publ_author_name
'Long-Fei Jin'
'Feng-Ping Xiao'

_publ_section_title
;
 Ethyl 5-nitrosalicylate
;
_journal_issue 4
_journal_name_full 'Acta Crystallographica Section E'
_journal_page_first o1198
_journal_page_last o1199
_journal_paper_doi 10.1107/S1600536805009293
_journal_volume 61
_journal_year 2005
_chemical_formula_iupac 'C9 H9 N O5'
_chemical_formula_moiety 'C9 H9 N O5'
_chemical_formula_sum 'C9 H9 N O5'
_chemical_formula_weight 211.17
_chemical_name_systematic
;
Ethyl 5-nitrosalicylate
;
_space_group_IT_number 14
_symmetry_cell_setting monoclinic
_symmetry_space_group_name_Hall '-P 2ybc'
_symmetry_space_group_name_H-M 'P 1 21/c 1'
_atom_sites_solution_hydrogens geom
_atom_sites_solution_primary direct
_atom_sites_solution_secondary difmap
_audit_creation_method SHELXL-97
_cell_angle_alpha 90.00
_cell_angle_beta 96.618(3)
_cell_angle_gamma 90.00
_cell_formula_units_Z 4
_cell_length_a 4.7424(7)
_cell_length_b 11.3044(17)
_cell_length_c 18.374(3)
_cell_measurement_reflns_used 1272
_cell_measurement_temperature 293(2)
_cell_measurement_theta_max 22.44
_cell_measurement_theta_min 2.23
_cell_volume 978.5(3)
_computing_cell_refinement 'SAINT-Plus (Bruker, 2001)'
_computing_data_collection 'SMART (Bruker, 2001)'
_computing_data_reduction SAINT-Plus
_computing_molecular_graphics 'SHELXTL-NT (Bruker, 2001)'
_computing_publication_material SHELXTL-NT
_computing_structure_refinement 'SHELXL97 (Sheldrick, 1997)'
_computing_structure_solution 'SHELXS97 (Sheldrick, 1997)'
_diffrn_ambient_temperature 293(2)
_diffrn_measured_fraction_theta_full 0.980
_diffrn_measured_fraction_theta_max 0.980
_diffrn_measurement_device_type 'Bruker SMART CCD area-detector'
_diffrn_measurement_method '\f and \w'
_diffrn_radiation_monochromator graphite
_diffrn_radiation_source 'fine-focus sealed tube'
_diffrn_radiation_type MoK\a
_diffrn_radiation_wavelength 0.71073
_diffrn_reflns_av_R_equivalents 0.0228
_diffrn_reflns_av_sigmaI/netI 0.0290
_diffrn_reflns_limit_h_max 6
_diffrn_reflns_limit_h_min -5
_diffrn_reflns_limit_k_max 14
_diffrn_reflns_limit_k_min -11
_diffrn_reflns_limit_l_max 23
_diffrn_reflns_limit_l_min -22
_diffrn_reflns_number 5334
_diffrn_reflns_theta_full 26.99
_diffrn_reflns_theta_max 26.99
_diffrn_reflns_theta_min 2.12
_diffrn_standards_decay_% 0
_diffrn_standards_number 0
_exptl_absorpt_coefficient_mu 0.119
_exptl_absorpt_correction_T_max 0.9786
_exptl_absorpt_correction_T_min 0.9449
_exptl_absorpt_correction_type multi-scan
_exptl_absorpt_process_details '(SADABS; Sheldrick, 1996)'
_exptl_crystal_colour colourless
_exptl_crystal_density_diffrn 1.434
_exptl_crystal_density_method 'not measured'
_exptl_crystal_description Prism
_exptl_crystal_F_000 440
_exptl_crystal_size_max 0.50
_exptl_crystal_size_mid 0.20
_exptl_crystal_size_min 0.20
_refine_diff_density_max 0.377
_refine_diff_density_min -0.204
_refine_ls_extinction_method none
_refine_ls_goodness_of_fit_ref 1.056
_refine_ls_hydrogen_treatment mixed
_refine_ls_matrix_type full
_refine_ls_number_parameters 141
_refine_ls_number_reflns 2080
_refine_ls_number_restraints 2
_refine_ls_restrained_S_all 1.085
_refine_ls_R_factor_all 0.0922
_refine_ls_R_factor_gt 0.0622
_refine_ls_shift/su_max 0.000
_refine_ls_shift/su_mean 0.001
_refine_ls_structure_factor_coef Fsqd
_refine_ls_weighting_details 'calc w = 1/[\s^2^(Fo^2^)+(0.1024P)^2^+0.1147P] where P = (Fo^2^+2Fc^2^)/3'
_refine_ls_weighting_scheme calc
_refine_ls_wR_factor_gt 0.1899
_refine_ls_wR_factor_ref 0.2187
_reflns_number_gt 1328
_reflns_number_total 2080
_reflns_threshold_expression I>2\s(I)
_cod_data_source_file ci6551.cif
_cod_data_source_block I
_cod_depositor_comments
;
The following automatic conversions were performed:
'_symmetry_cell_setting' value 'Monoclinic' changed to 'monoclinic'
according to '/home/saulius/struct/CIF-dictionaries/cif_core.dic'
dictionary named 'cif_core.dic' version 2.4.1 from 2010-06-29.

Automatic conversion script
Id: cif_fix_enum 1527 2010-12-29 10:47:43Z saulius 

The following automatic conversions were performed:

'_symmetry_cell_setting' value 'Monoclinic' changed to 'monoclinic'
according to /home/saulius/struct/CIF-dictionaries/cif_core.dic
dictionary named 'cif_core.dic' version 2.4.1 from 2010-06-29.

Automatic conversion script
Id: cif_fix_values 1715 2011-07-08 13:25:40Z adriana 
;
_cod_original_sg_symbol_H-M 'P 21/c'
_cod_database_code 2205454
_cod_database_fobs_code 2205454

loop_
_symmetry_equiv_pos_as_xyz
'x, y, z'
'-x, y+1/2, -z+1/2'
'-x, -y, -z'
'x, -y-1/2, z-1/2'

loop_
_atom_site_label
_atom_site_fract_x
_atom_site_fract_y
_atom_site_fract_z
_atom_site_U_iso_or_equiv
_atom_site_adp_type
_atom_site_calc_flag
_atom_site_refinement_flags
_atom_site_occupancy
_atom_site_type_symbol
C1 0.0312(5) 0.1413(2) 0.09328(13) 0.0540(6) Uani d . 1 C
C2 0.0704(6) 0.0292(2) 0.12480(15) 0.0606(7) Uani d . 1 C
C3 -0.0704(7) 0.0000(2) 0.18479(17) 0.0715(8) Uani d . 1 C
H3 -0.0456 -0.0748 0.2056 0.086 Uiso calc R 1 H
C4 -0.2430(6) 0.0787(2) 0.21339(15) 0.0662(8) Uani d . 1 C
H4 -0.3351 0.0584 0.2536 0.079 Uiso calc R 1 H
C5 -0.2807(5) 0.1904(2) 0.18176(13) 0.0553(6) Uani d . 1 C
C6 -0.1468(5) 0.2214(2) 0.12247(13) 0.0534(6) Uani d . 1 C
H6 -0.1750 0.2962 0.1018 0.064 Uiso calc R 1 H
C7 0.1759(6) 0.1706(2) 0.02864(15) 0.0620(7) Uani d . 1 C
C8 0.2410(10) 0.3052(3) -0.0643(2) 0.1146(15) Uani d D 1 C
H8A 0.1935 0.2462 -0.1021 0.137 Uiso calc R 1 H
H8B 0.4457 0.3075 -0.0529 0.137 Uiso calc R 1 H
C9 0.1337(16) 0.4218(4) -0.0897(3) 0.168(3) Uani d D 1 C
H9A -0.0670 0.4171 -0.1042 0.252 Uiso calc R 1 H
H9B 0.2276 0.4464 -0.1307 0.252 Uiso calc R 1 H
H9C 0.1705 0.4783 -0.0507 0.252 Uiso calc R 1 H
H5 0.290(10) -0.012(4) 0.066(2) 0.121(17) Uiso d . 1 H
N1 -0.4716(5) 0.2736(2) 0.21134(13) 0.0682(7) Uani d . 1 N
O1 -0.5843(6) 0.2456(2) 0.26493(13) 0.0977(8) Uani d . 1 O
O2 -0.5152(6) 0.3682(2) 0.18059(14) 0.0939(8) Uani d . 1 O
O3 0.1075(5) 0.27580(18) 0.00100(11) 0.0818(7) Uani d . 1 O
O4 0.3401(5) 0.1050(2) 0.00336(12) 0.0830(7) Uani d . 1 O
O5 0.2390(5) -0.0538(2) 0.10113(15) 0.0807(7) Uani d . 1 O

loop_
_atom_site_aniso_label
_atom_site_aniso_U_11
_atom_site_aniso_U_22
_atom_site_aniso_U_33
_atom_site_aniso_U_12
_atom_site_aniso_U_13
_atom_site_aniso_U_23
C1 0.0511(15) 0.0545(13) 0.0566(14) -0.0033(10) 0.0071(11) -0.0072(10)
C2 0.0497(15) 0.0596(14) 0.0723(17) -0.0017(11) 0.0060(12) -0.0085(12)
C3 0.0711(19) 0.0597(16) 0.0833(19) -0.0050(13) 0.0072(15) 0.0125(13)
C4 0.0692(19) 0.0734(17) 0.0579(15) -0.0149(14) 0.0155(13) 0.0055(13)
C5 0.0579(15) 0.0564(13) 0.0533(14) -0.0096(11) 0.0142(11) -0.0103(11)
C6 0.0574(15) 0.0513(13) 0.0532(13) -0.0037(10) 0.0138(11) -0.0064(10)
C7 0.0576(16) 0.0690(16) 0.0612(16) -0.0018(12) 0.0150(12) -0.0114(12)
C8 0.154(4) 0.111(3) 0.093(3) -0.006(3) 0.076(3) 0.008(2)
C9 0.254(8) 0.140(4) 0.130(4) 0.024(4) 0.103(5) 0.058(3)
N1 0.0734(16) 0.0698(15) 0.0659(14) -0.0099(12) 0.0271(12) -0.0177(12)
O1 0.118(2) 0.1076(18) 0.0784(14) -0.0070(14) 0.0560(14) -0.0150(13)
O2 0.114(2) 0.0691(14) 0.1084(19) 0.0104(12) 0.0532(15) -0.0082(12)
O3 0.1134(18) 0.0686(13) 0.0727(13) 0.0056(11) 0.0505(12) 0.0051(10)
O4 0.0730(14) 0.0996(16) 0.0813(14) 0.0177(11) 0.0302(11) -0.0161(11)
O5 0.0710(14) 0.0636(12) 0.1084(18) 0.0136(10) 0.0143(13) -0.0061(12)

loop_
_atom_type_symbol
_atom_type_description
_atom_type_scat_dispersion_real
_atom_type_scat_dispersion_imag
_atom_type_scat_source
C C 0.0033 0.0016 'International Tables Vol C Tables 4.2.6.8 and 6.1.1.4'
H H 0.0000 0.0000 'International Tables Vol C Tables 4.2.6.8 and 6.1.1.4'
N N 0.0061 0.0033 'International Tables Vol C Tables 4.2.6.8 and 6.1.1.4'
O O 0.0106 0.0060 'International Tables Vol C Tables 4.2.6.8 and 6.1.1.4'

loop_
_geom_angle_atom_site_label_1
_geom_angle_atom_site_label_2
_geom_angle_atom_site_label_3
_geom_angle
_geom_angle_publ_flag
C6 C1 C2 119.3(2) ?
C6 C1 C7 121.6(2) ?
C2 C1 C7 119.0(2) ?
O5 C2 C3 116.8(3) yes
O5 C2 C1 123.9(3) yes
C3 C2 C1 119.3(2) ?
C4 C3 C2 121.2(3) ?
C4 C3 H3 119.4 ?
C2 C3 H3 119.4 ?
C3 C4 C5 119.2(2) ?
C3 C4 H4 120.4 ?
C5 C4 H4 120.4 ?
C6 C5 C4 121.1(2) ?
C6 C5 N1 119.9(2) ?
C4 C5 N1 119.1(2) ?
C5 C6 C1 119.9(2) ?
C5 C6 H6 120.0 ?
C1 C6 H6 120.0 ?
O4 C7 O3 123.1(3) ?
O4 C7 C1 123.6(3) yes
O3 C7 C1 113.3(2) yes
O3 C8 C9 107.3(3) ?
O3 C8 H8A 110.2 ?
C9 C8 H8A 110.2 ?
O3 C8 H8B 110.2 ?
C9 C8 H8B 110.2 ?
H8A C8 H8B 108.5 ?
C8 C9 H9A 109.5 ?
C8 C9 H9B 109.5 ?
H9A C9 H9B 109.5 ?
C8 C9 H9C 109.5 ?
H9A C9 H9C 109.5 ?
H9B C9 H9C 109.5 ?
O1 N1 O2 122.6(2) yes
O1 N1 C5 119.0(3) yes
O2 N1 C5 118.4(2) ?
C7 O3 C8 114.3(2) yes
C2 O5 H5 95(3) ?

loop_
_geom_bond_atom_site_label_1
_geom_bond_atom_site_label_2
_geom_bond_distance
_geom_bond_publ_flag
C1 C6 1.388(3) ?
C1 C2 1.397(4) ?
C1 C7 1.476(4) yes
C2 O5 1.338(3) yes
C2 C3 1.393(4) ?
C3 C4 1.355(4) ?
C3 H3 0.93 ?
C4 C5 1.393(4) ?
C4 H4 0.93 ?
C5 C6 1.368(3) ?
C5 N1 1.454(3) yes
C6 H6 0.93 ?
C7 O4 1.206(3) yes
C7 O3 1.319(3) yes
C8 O3 1.458(4) ?
C8 C9 1.470(4) yes
C8 H8A 0.97 ?
C8 H8B 0.97 ?
C9 H9A 0.96 ?
C9 H9B 0.96 ?
C9 H9C 0.96 ?
N1 O1 1.215(3) yes
N1 O2 1.216(3) yes
O5 H5 0.86(5) ?

loop_
_geom_hbond_atom_site_label_D
_geom_hbond_atom_site_label_H
_geom_hbond_atom_site_label_A
_geom_hbond_site_symmetry_A
_geom_hbond_distance_DH
_geom_hbond_distance_HA
_geom_hbond_distance_DA
_geom_hbond_angle_DHA
_geom_hbond_publ_flag
O5 H5 O4 3_655 0.86(5) 2.51(5) 2.981(3) 115(4) yes
O5 H5 O4 . 0.86(5) 1.78(5) 2.623(3) 164(4) yes

loop_
_geom_torsion_atom_site_label_1
_geom_torsion_atom_site_label_2
_geom_torsion_atom_site_label_3
_geom_torsion_atom_site_label_4
_geom_torsion
_geom_torsion_publ_flag
C6 C1 C2 O5 -179.4(2) ?
C7 C1 C2 O5 1.8(4) ?
C6 C1 C2 C3 0.1(4) ?
C7 C1 C2 C3 -178.6(2) ?
O5 C2 C3 C4 179.1(3) ?
C1 C2 C3 C4 -0.5(4) ?
C2 C3 C4 C5 0.4(4) ?
C3 C4 C5 C6 0.1(4) ?
C3 C4 C5 N1 178.4(2) ?
C4 C5 C6 C1 -0.4(4) ?
N1 C5 C6 C1 -178.7(2) ?
C2 C1 C6 C5 0.3(4) ?
C7 C1 C6 C5 179.0(2) ?
C6 C1 C7 O4 177.2(3) yes
C2 C1 C7 O4 -4.1(4) yes
C6 C1 C7 O3 -3.0(4) ?
C2 C1 C7 O3 175.7(2) ?
C6 C5 N1 O1 -178.5(2) ?
C4 C5 N1 O1 3.1(4) yes
C6 C5 N1 O2 2.6(4) yes
C4 C5 N1 O2 -175.8(3) ?
O4 C7 O3 C8 1.7(5) ?
C1 C7 O3 C8 -178.1(3) ?
C9 C8 O3 C7 177.6(4) yes

loop_
_cod_related_entry_id
_cod_related_entry_database
_cod_related_entry_code
1 ChemSpider 11217580
